data_2104846
loop_
_publ_author_name
'Mitsumori, Takahiro'
'Sekine, Akiko'
'Uekusa, Hidehiro'
'Ohashi, Yuji'

_publ_section_title
;
 Direct observation of various reaction pathways of arylnitrenes in
 different crystal environments caused by acid--base complex formation
;
_journal_coeditor_code OG5043
_journal_issue 6
_journal_name_full 'Acta Crystallographica Section B'
_journal_page_first 647
_journal_page_last 661
_journal_paper_doi 10.1107/S010876811003661X
_journal_volume 66
_journal_year 2010
_chemical_formula_moiety 'C22 H22 N4 O2'
_chemical_formula_sum 'C22 H22 N4 O2'
_chemical_formula_weight 374.44
_chemical_melting_point ?
_chemical_name_common
;
 N-benzyl-2-phenylethylammonium 4-azidebenzoate
;
_chemical_name_systematic
;
 N-benzyl-2-phenylethylammonium 4-azidebenzoate
;
_space_group_IT_number 2
_symmetry_cell_setting triclinic
_symmetry_space_group_name_Hall '-P 1'
_symmetry_space_group_name_H-M 'P -1'
_atom_sites_solution_hydrogens difmap
_atom_sites_solution_primary direct
_atom_sites_solution_secondary difmap
_audit_creation_method SHELXL-97
_cell_angle_alpha 72.5030(10)
_cell_angle_beta 72.9330(10)
_cell_angle_gamma 70.5060(10)
_cell_formula_units_Z 2
_cell_length_a 8.0615(2)
_cell_length_b 10.3615(2)
_cell_length_c 13.5356(4)
_cell_measurement_reflns_used 6018
_cell_measurement_temperature 92(2)
_cell_volume 992.76(4)
_computing_cell_refinement 'Siemens SMART'
_computing_data_collection 'Siemens SMART'
_computing_data_reduction 'Siemens SAINT & SADABS'
_computing_molecular_graphics 'ORTEP3 for Window (Farrugia,1998)'
_computing_publication_material SHELXTL97
_computing_structure_refinement 'SHELXL-97 (Sheldrick, 1997)'
_computing_structure_solution 'SHELXS-97 (Sheldrick, 1990)'
_diffrn_ambient_temperature 92(2)
_diffrn_measured_fraction_theta_full 0.997
_diffrn_measured_fraction_theta_max 0.997
_diffrn_measurement_device_type 'Bruker SMART CCD area detector system'
_diffrn_measurement_method 'omega scans'
_diffrn_radiation_monochromator graphite
_diffrn_radiation_source 'rotating anode'
_diffrn_radiation_type MoK\a
_diffrn_radiation_wavelength 0.71073
_diffrn_reflns_av_R_equivalents 0.0533
_diffrn_reflns_av_sigmaI/netI 0.0528
_diffrn_reflns_limit_h_max 11
_diffrn_reflns_limit_h_min -11
_diffrn_reflns_limit_k_max 14
_diffrn_reflns_limit_k_min -14
_diffrn_reflns_limit_l_max 18
_diffrn_reflns_limit_l_min -18
_diffrn_reflns_number 15962
_diffrn_reflns_theta_full 30.00
_diffrn_reflns_theta_max 30.00
_diffrn_reflns_theta_min 1.62
_exptl_absorpt_coefficient_mu 0.083
_exptl_absorpt_correction_T_max 0.9934
_exptl_absorpt_correction_T_min 0.9748
_exptl_absorpt_correction_type empirical
_exptl_absorpt_process_details 'Program SADABS was used. '
_exptl_crystal_colour pale-yellow
_exptl_crystal_density_diffrn 1.253
_exptl_crystal_density_meas ?
_exptl_crystal_density_method 'not measured'
_exptl_crystal_description plate
_exptl_crystal_F_000 396
_exptl_crystal_size_max 0.31
_exptl_crystal_size_mid 0.12
_exptl_crystal_size_min 0.08
_refine_diff_density_max 0.403
_refine_diff_density_min -0.259
_refine_ls_extinction_method none
_refine_ls_goodness_of_fit_ref 1.029
_refine_ls_hydrogen_treatment refxyz
_refine_ls_matrix_type full
_refine_ls_number_parameters 319
_refine_ls_number_reflns 5766
_refine_ls_number_restraints 0
_refine_ls_restrained_S_all 1.029
_refine_ls_R_factor_all 0.0723
_refine_ls_R_factor_gt 0.0495
_refine_ls_shift/su_max 0.000
_refine_ls_shift/su_mean 0.000
_refine_ls_structure_factor_coef Fsqd
_refine_ls_weighting_details 'calc w=1/[\s^2^(Fo^2^)+(0.0855P)^2^+0.0000P] where P=(Fo^2^+2Fc^2^)/3'
_refine_ls_weighting_scheme calc
_refine_ls_wR_factor_gt 0.1365
_refine_ls_wR_factor_ref 0.1482
_reflns_number_gt 4057
_reflns_number_total 5766
_reflns_threshold_expression >2sigma(I)
_cod_data_source_file og5043.cif
_cod_data_source_block 4a-bp-i
_cod_depositor_comments
;
The following automatic conversions were performed:

'_chemical_melting_point' value 'not measured' was changed to '?' -
the value is undefined or not given.

Automatic conversion script
Id: cif_fix_values 1646 2011-03-28 12:23:43Z adriana 

The following automatic conversions were performed:

'_exptl_crystal_density_meas' value 'not measured' was changed to '?'
- the value is perceived as not measured.

Automatic conversion script
Id: cif_fix_values 3008 2015-01-20 13:52:24Z robertas 
;
_cod_original_sg_symbol_H-M P-1
_cod_database_code 2104846

loop_
_symmetry_equiv_pos_as_xyz
'x, y, z'
'-x, -y, -z'

loop_
_atom_site_type_symbol
_atom_site_label
_atom_site_fract_x
_atom_site_fract_y
_atom_site_fract_z
_atom_site_U_iso_or_equiv
_atom_site_adp_type
_atom_site_calc_flag
_atom_site_refinement_flags
_atom_site_occupancy
_atom_site_disorder_assembly
_atom_site_disorder_group
C C1 0.74869(15) -0.00293(12) 0.52514(9) 0.0230(2) Uani d . 1 . .
C C2 0.66148(16) 0.10149(12) 0.58242(9) 0.0245(2) Uani d . 1 . .
H H2 0.567(2) 0.1882(15) 0.5564(11) 0.029 Uiso d . 1 . .
C C3 0.70655(16) 0.08587(12) 0.67811(9) 0.0243(2) Uani d . 1 . .
H H3 0.650(2) 0.1543(16) 0.7150(12) 0.029 Uiso d . 1 . .
C C4 0.83763(15) -0.03191(12) 0.71663(9) 0.0230(2) Uani d . 1 . .
C C5 0.92501(16) -0.13450(12) 0.65719(9) 0.0241(2) Uani d . 1 . .
H H5 1.020(2) -0.2167(15) 0.6795(12) 0.029 Uiso d . 1 . .
C C6 0.87929(16) -0.12180(12) 0.56236(9) 0.0241(2) Uani d . 1 . .
H H6 0.939(2) -0.1914(16) 0.5195(12) 0.029 Uiso d . 1 . .
C C7 0.88465(18) -0.04706(13) 0.82082(9) 0.0282(3) Uani d . 1 . .
N N1 0.71091(15) 0.00314(11) 0.42634(8) 0.0287(2) Uani d . 1 . .
N N2 0.61219(15) 0.11711(11) 0.38672(8) 0.0293(2) Uani d . 1 . .
N N3 0.52390(18) 0.21433(12) 0.34259(10) 0.0391(3) Uani d . 1 . .
O O2 0.77098(14) 0.02808(10) 0.88220(7) 0.0383(2) Uani d . 1 . .
O O1 1.03312(14) -0.13148(10) 0.83829(8) 0.0389(3) Uani d . 1 . .
N N4 0.75323(14) 0.07712(10) 0.06816(8) 0.0262(2) Uani d . 1 . .
H H01 0.792(2) 0.0517(15) -0.0021(12) 0.031 Uiso d . 1 . .
H H02 0.844(2) 0.0990(16) 0.0848(12) 0.031 Uiso d . 1 . .
C C9 0.66866(16) 0.33067(13) -0.01742(10) 0.0288(3) Uani d . 1 . .
C C10 0.64991(18) 0.35859(14) -0.12205(10) 0.0343(3) Uani d . 1 . .
H H10 0.592(2) 0.2991(17) -0.1427(13) 0.041 Uiso d . 1 . .
C C11 0.7074(2) 0.46757(16) -0.19835(12) 0.0468(4) Uani d . 1 . .
H H11 0.696(3) 0.489(2) -0.2740(16) 0.056 Uiso d . 1 . .
C C12 0.7841(2) 0.54888(17) -0.17177(16) 0.0564(5) Uani d . 1 . .
H H12 0.825(3) 0.621(2) -0.2236(17) 0.068 Uiso d . 1 . .
C C13 0.8065(2) 0.52141(16) -0.06864(18) 0.0535(5) Uani d . 1 . .
H H13 0.862(3) 0.570(2) -0.0520(17) 0.064 Uiso d . 1 . .
C C14 0.74753(19) 0.41174(15) 0.00941(13) 0.0399(3) Uani d . 1 . .
H H14 0.766(2) 0.3941(19) 0.0821(15) 0.048 Uiso d . 1 . .
C C8 0.60335(18) 0.21146(13) 0.06385(10) 0.0316(3) Uani d . 1 . .
H H81 0.567(2) 0.2277(17) 0.1372(13) 0.038 Uiso d . 1 . .
H H82 0.495(2) 0.1929(17) 0.0431(12) 0.038 Uiso d . 1 . .
C C17 0.81127(16) -0.29394(12) 0.24357(10) 0.0281(3) Uani d . 1 . .
C C18 0.8430(2) -0.30448(14) 0.34206(11) 0.0358(3) Uani d . 1 . .
H H18 0.895(2) -0.2346(18) 0.3501(13) 0.043 Uiso d . 1 . .
C C19 0.8016(2) -0.41065(17) 0.42900(13) 0.0523(5) Uani d . 1 . .
H H19 0.822(3) -0.417(2) 0.4979(17) 0.063 Uiso d . 1 . .
C C20 0.7294(2) -0.50740(18) 0.41942(19) 0.0646(6) Uani d . 1 . .
H H20 0.700(3) -0.582(2) 0.4825(18) 0.078 Uiso d . 1 . .
C C21 0.6957(2) -0.49794(18) 0.3224(2) 0.0662(6) Uani d . 1 . .
H H21 0.649(3) -0.554(2) 0.3083(18) 0.079 Uiso d . 1 . .
C C22 0.7375(2) -0.39237(16) 0.23419(16) 0.0444(4) Uani d . 1 . .
H H22 0.717(3) -0.385(2) 0.1652(16) 0.053 Uiso d . 1 . .
C C15 0.69815(18) -0.04372(13) 0.15029(10) 0.0293(3) Uani d . 1 . .
H H151 0.585(2) -0.0544(16) 0.1329(12) 0.035 Uiso d . 1 . .
H H152 0.669(2) -0.0169(16) 0.2163(13) 0.035 Uiso d . 1 . .
C C16 0.85513(18) -0.17717(13) 0.15046(10) 0.0303(3) Uani d . 1 . .
H H161 0.883(2) -0.2081(16) 0.0809(13) 0.036 Uiso d . 1 . .
H H162 0.963(2) -0.1550(16) 0.1562(12) 0.036 Uiso d . 1 . .

loop_
_atom_site_aniso_label
_atom_site_aniso_U_11
_atom_site_aniso_U_22
_atom_site_aniso_U_33
_atom_site_aniso_U_12
_atom_site_aniso_U_13
_atom_site_aniso_U_23
C1 0.0226(5) 0.0246(5) 0.0209(5) -0.0098(4) -0.0045(4) -0.0001(4)
C2 0.0215(5) 0.0216(5) 0.0255(6) -0.0042(4) -0.0057(4) 0.0007(4)
C3 0.0244(6) 0.0211(5) 0.0228(5) -0.0045(4) -0.0026(4) -0.0026(4)
C4 0.0227(5) 0.0219(5) 0.0200(5) -0.0064(4) -0.0032(4) 0.0007(4)
C5 0.0220(5) 0.0206(5) 0.0248(5) -0.0044(4) -0.0056(4) 0.0009(4)
C6 0.0242(6) 0.0214(5) 0.0243(6) -0.0055(4) -0.0040(4) -0.0036(4)
C7 0.0357(7) 0.0236(6) 0.0209(5) -0.0057(5) -0.0082(5) 0.0009(4)
N1 0.0320(6) 0.0281(5) 0.0259(5) -0.0076(4) -0.0114(4) -0.0014(4)
N2 0.0349(6) 0.0298(5) 0.0265(5) -0.0153(5) -0.0114(4) 0.0011(4)
N3 0.0501(7) 0.0320(6) 0.0376(6) -0.0148(5) -0.0228(6) 0.0058(5)
O2 0.0447(6) 0.0398(5) 0.0234(4) -0.0029(4) -0.0062(4) -0.0079(4)
O1 0.0459(6) 0.0335(5) 0.0330(5) 0.0041(4) -0.0219(4) -0.0048(4)
N4 0.0259(5) 0.0245(5) 0.0178(5) -0.0002(4) -0.0026(4) 0.0005(4)
C9 0.0233(6) 0.0240(6) 0.0252(6) 0.0047(4) -0.0041(5) 0.0009(4)
C10 0.0295(7) 0.0316(6) 0.0258(6) 0.0044(5) -0.0053(5) 0.0013(5)
C11 0.0377(8) 0.0379(8) 0.0320(7) 0.0070(6) 0.0021(6) 0.0104(6)
C12 0.0310(8) 0.0315(8) 0.0684(12) 0.0031(6) 0.0046(7) 0.0153(7)
C13 0.0285(7) 0.0268(7) 0.0977(15) 0.0002(6) -0.0153(8) -0.0103(8)
C14 0.0323(7) 0.0282(7) 0.0520(9) 0.0066(5) -0.0165(6) -0.0078(6)
C8 0.0295(6) 0.0259(6) 0.0236(6) 0.0035(5) -0.0020(5) 0.0010(5)
C17 0.0228(6) 0.0193(5) 0.0326(6) 0.0004(4) -0.0015(5) -0.0035(4)
C18 0.0395(8) 0.0262(6) 0.0296(7) -0.0016(5) -0.0019(5) -0.0025(5)
C19 0.0480(9) 0.0371(8) 0.0366(8) 0.0059(7) 0.0039(7) 0.0097(6)
C20 0.0380(9) 0.0334(8) 0.0794(14) -0.0006(7) 0.0051(9) 0.0213(8)
C21 0.0365(9) 0.0282(8) 0.123(2) -0.0134(7) -0.0122(10) -0.0019(10)
C22 0.0313(7) 0.0326(7) 0.0693(11) -0.0049(6) -0.0151(7) -0.0114(7)
C15 0.0299(6) 0.0249(6) 0.0219(6) -0.0019(5) -0.0008(5) -0.0001(4)
C16 0.0292(7) 0.0250(6) 0.0254(6) -0.0006(5) -0.0004(5) -0.0022(5)

loop_
_atom_type_symbol
_atom_type_description
_atom_type_scat_dispersion_real
_atom_type_scat_dispersion_imag
_atom_type_scat_source
C C 0.0033 0.0016 'International Tables Vol C Tables 4.2.6.8 and 6.1.1.4'
H H 0.0000 0.0000 'International Tables Vol C Tables 4.2.6.8 and 6.1.1.4'
N N 0.0061 0.0033 'International Tables Vol C Tables 4.2.6.8 and 6.1.1.4'
O O 0.0106 0.0060 'International Tables Vol C Tables 4.2.6.8 and 6.1.1.4'

loop_
_geom_angle_atom_site_label_1
_geom_angle_atom_site_label_2
_geom_angle_atom_site_label_3
_geom_angle_site_symmetry_1
_geom_angle_site_symmetry_3
_geom_angle
_geom_angle_publ_flag
C2 C1 C6 . . 120.93(10) ?
C2 C1 N1 . . 123.11(10) ?
C6 C1 N1 . . 115.96(10) ?
C1 C2 C3 . . 118.96(10) ?
C1 C2 H2 . . 121.8(8) ?
C3 C2 H2 . . 119.2(8) ?
C2 C3 C4 . . 121.10(11) ?
C2 C3 H3 . . 118.8(9) ?
C4 C3 H3 . . 120.1(9) ?
C5 C4 C3 . . 118.95(11) ?
C5 C4 C7 . . 120.72(10) ?
C3 C4 C7 . . 120.33(10) ?
C6 C5 C4 . . 120.68(10) ?
C6 C5 H5 . . 117.4(8) ?
C4 C5 H5 . . 121.9(8) ?
C5 C6 C1 . . 119.35(11) ?
C5 C6 H6 . . 122.1(9) ?
C1 C6 H6 . . 118.5(9) ?
O1 C7 O2 . . 125.90(11) ?
O1 C7 C4 . . 117.71(11) ?
O2 C7 C4 . . 116.38(11) ?
N2 N1 C1 . . 115.54(10) ?
N3 N2 N1 . . 172.92(13) ?
C15 N4 C8 . . 112.72(9) ?
C15 N4 H01 . . 108.1(9) ?
C8 N4 H01 . . 109.5(9) ?
C15 N4 H02 . . 110.7(9) ?
C8 N4 H02 . . 103.8(9) ?
H01 N4 H02 . . 112.0(13) ?
C14 C9 C10 . . 119.50(13) ?
C14 C9 C8 . . 121.36(12) ?
C10 C9 C8 . . 119.15(13) ?
C11 C10 C9 . . 120.61(15) ?
C11 C10 H10 . . 119.3(9) ?
C9 C10 H10 . . 120.1(9) ?
C12 C11 C10 . . 120.03(15) ?
C12 C11 H11 . . 118.0(11) ?
C10 C11 H11 . . 122.0(11) ?
C11 C12 C13 . . 120.22(15) ?
C11 C12 H12 . . 119.7(13) ?
C13 C12 H12 . . 120.0(13) ?
C12 C13 C14 . . 120.17(17) ?
C12 C13 H13 . . 120.7(14) ?
C14 C13 H13 . . 119.1(14) ?
C9 C14 C13 . . 119.47(15) ?
C9 C14 H14 . . 122.2(10) ?
C13 C14 H14 . . 118.4(11) ?
N4 C8 C9 . . 110.35(10) ?
N4 C8 H81 . . 105.1(9) ?
C9 C8 H81 . . 112.2(9) ?
N4 C8 H82 . . 107.0(9) ?
C9 C8 H82 . . 110.9(8) ?
H81 C8 H82 . . 111.0(13) ?
C22 C17 C18 . . 118.34(13) ?
C22 C17 C16 . . 121.45(13) ?
C18 C17 C16 . . 120.20(12) ?
C19 C18 C17 . . 120.93(16) ?
C19 C18 H18 . . 119.8(10) ?
C17 C18 H18 . . 119.3(10) ?
C20 C19 C18 . . 120.56(18) ?
C20 C19 H19 . . 118.9(12) ?
C18 C19 H19 . . 120.5(12) ?
C19 C20 C21 . . 119.30(16) ?
C19 C20 H20 . . 119.2(13) ?
C21 C20 H20 . . 121.5(13) ?
C20 C21 C22 . . 120.81(18) ?
C20 C21 H21 . . 126.2(16) ?
C22 C21 H21 . . 113.0(16) ?
C17 C22 C21 . . 120.06(18) ?
C17 C22 H22 . . 117.8(11) ?
C21 C22 H22 . . 122.2(11) ?
N4 C15 C16 . . 110.34(10) ?
N4 C15 H151 . . 107.1(8) ?
C16 C15 H151 . . 112.5(9) ?
N4 C15 H152 . . 104.9(9) ?
C16 C15 H152 . . 109.7(9) ?
H151 C15 H152 . . 112.0(13) ?
C17 C16 C15 . . 110.85(10) ?
C17 C16 H161 . . 110.0(9) ?
C15 C16 H161 . . 109.6(9) ?
C17 C16 H162 . . 109.1(9) ?
C15 C16 H162 . . 108.1(9) ?
H161 C16 H162 . . 109.2(13) ?

loop_
_geom_bond_atom_site_label_1
_geom_bond_atom_site_label_2
_geom_bond_site_symmetry_2
_geom_bond_distance
_geom_bond_publ_flag
C1 C2 . 1.3938(17) ?
C1 C6 . 1.3971(16) ?
C1 N1 . 1.4356(15) ?
C2 C3 . 1.3952(17) ?
C2 H2 . 1.010(14) ?
C3 C4 . 1.3992(16) ?
C3 H3 . 0.907(15) ?
C4 C5 . 1.3983(17) ?
C4 C7 . 1.5159(16) ?
C5 C6 . 1.3945(17) ?
C5 H5 . 0.976(15) ?
C6 H6 . 0.972(15) ?
C7 O1 . 1.2636(15) ?
C7 O2 . 1.2657(15) ?
N1 N2 . 1.2482(14) ?
N2 N3 . 1.1346(15) ?
N4 C15 . 1.4983(16) ?
N4 C8 . 1.5069(15) ?
N4 H01 . 0.996(15) ?
N4 H02 . 0.938(16) ?
C9 C14 . 1.385(2) ?
C9 C10 . 1.4009(18) ?
C9 C8 . 1.5133(18) ?
C10 C11 . 1.387(2) ?
C10 H10 . 1.022(17) ?
C11 C12 . 1.372(3) ?
C11 H11 . 1.005(19) ?
C12 C13 . 1.392(3) ?
C12 H12 . 0.93(2) ?
C13 C14 . 1.406(2) ?
C13 H13 . 0.88(2) ?
C14 H14 . 0.993(18) ?
C8 H81 . 0.998(16) ?
C8 H82 . 1.079(16) ?
C17 C22 . 1.392(2) ?
C17 C18 . 1.396(2) ?
C17 C16 . 1.5114(17) ?
C18 C19 . 1.394(2) ?
C18 H18 . 0.993(17) ?
C19 C20 . 1.369(3) ?
C19 H19 . 0.98(2) ?
C20 C21 . 1.386(3) ?
C20 H20 . 0.99(2) ?
C21 C22 . 1.400(3) ?
C21 H21 . 0.88(2) ?
C22 H22 . 0.971(19) ?
C15 C16 . 1.5315(17) ?
C15 H151 . 1.054(16) ?
C15 H152 . 0.955(16) ?
C16 H161 . 1.025(16) ?
C16 H162 . 0.996(16) ?

loop_
_geom_hbond_atom_site_label_D
_geom_hbond_atom_site_label_H
_geom_hbond_atom_site_label_A
_geom_hbond_site_symmetry_A
_geom_hbond_distance_DH
_geom_hbond_distance_HA
_geom_hbond_distance_DA
_geom_hbond_angle_DHA
N4 H01 O2 1_554 0.996(15) 1.720(15) 2.6689(14) 157.8(13)
N4 H02 O1 2_756 0.938(16) 1.792(16) 2.6914(16) 159.8(14)

loop_
_geom_torsion_atom_site_label_1
_geom_torsion_atom_site_label_2
_geom_torsion_atom_site_label_3
_geom_torsion_atom_site_label_4
_geom_torsion_site_symmetry_1
_geom_torsion_site_symmetry_2
_geom_torsion_site_symmetry_3
_geom_torsion_site_symmetry_4
_geom_torsion
_geom_torsion_publ_flag
C6 C1 C2 C3 . . . . 0.04(17) ?
N1 C1 C2 C3 . . . . 179.60(10) ?
C1 C2 C3 C4 . . . . 0.32(18) ?
C2 C3 C4 C5 . . . . 0.48(17) ?
C2 C3 C4 C7 . . . . -179.95(11) ?
C3 C4 C5 C6 . . . . -1.65(17) ?
C7 C4 C5 C6 . . . . 178.78(11) ?
C4 C5 C6 C1 . . . . 2.01(18) ?
C2 C1 C6 C5 . . . . -1.19(17) ?
N1 C1 C6 C5 . . . . 179.22(10) ?
C5 C4 C7 O1 . . . . 18.61(17) ?
C3 C4 C7 O1 . . . . -160.95(12) ?
C5 C4 C7 O2 . . . . -162.15(12) ?
C3 C4 C7 O2 . . . . 18.29(17) ?
C2 C1 N1 N2 . . . . 9.41(17) ?
C6 C1 N1 N2 . . . . -171.01(11) ?
C1 N1 N2 N3 . . . . -178.3(10) ?
C14 C9 C10 C11 . . . . -0.83(18) ?
C8 C9 C10 C11 . . . . 179.64(11) ?
C9 C10 C11 C12 . . . . 0.2(2) ?
C10 C11 C12 C13 . . . . 0.8(2) ?
C11 C12 C13 C14 . . . . -1.2(2) ?
C10 C9 C14 C13 . . . . 0.42(18) ?
C8 C9 C14 C13 . . . . 179.94(12) ?
C12 C13 C14 C9 . . . . 0.6(2) ?
C15 N4 C8 C9 . . . . 177.89(11) ?
C14 C9 C8 N4 . . . . -88.51(14) ?
C10 C9 C8 N4 . . . . 91.01(14) ?
C22 C17 C18 C19 . . . . -0.1(2) ?
C16 C17 C18 C19 . . . . 179.34(12) ?
C17 C18 C19 C20 . . . . 0.2(2) ?
C18 C19 C20 C21 . . . . -0.7(2) ?
C19 C20 C21 C22 . . . . 1.1(3) ?
C18 C17 C22 C21 . . . . 0.5(2) ?
C16 C17 C22 C21 . . . . -178.98(13) ?
C20 C21 C22 C17 . . . . -0.9(2) ?
C8 N4 C15 C16 . . . . 179.62(11) ?
C22 C17 C16 C15 . . . . 93.70(15) ?
C18 C17 C16 C15 . . . . -85.74(15) ?
N4 C15 C16 C17 . . . . 171.28(11) ?
